data_7103285
loop_
_publ_author_name
'Christinat, Nicolas'
'Scopelliti, Rosario'
'Severin, Kay'

_publ_section_title
;
 Boron-based rotaxanes by multicomponent self-assembly.
;
_journal_issue 31
_journal_name_full 'Chemical communications (Cambridge, England)'
_journal_page_first 3660
_journal_page_last 3662
_journal_paper_doi 10.1039/b805437a
_journal_year 2008
_chemical_formula_moiety 'C28 H40 O10, C38 H22 B2 F12 N2 O4, C7 H8'
_chemical_formula_sum 'C73 H70 B2 F12 N2 O14'
_chemical_formula_weight 1448.93
_chemical_name_systematic
;
?
;
_space_group_IT_number 14
_symmetry_cell_setting monoclinic
_symmetry_space_group_name_Hall '-P 2ybc'
_symmetry_space_group_name_H-M 'P 1 21/c 1'
_atom_sites_solution_hydrogens geom
_atom_sites_solution_primary direct
_atom_sites_solution_secondary difmap
_audit_creation_method SHELXL-97
_cell_angle_alpha 90.00
_cell_angle_beta 96.386(3)
_cell_angle_gamma 90.00
_cell_formula_units_Z 4
_cell_length_a 14.0418(4)
_cell_length_b 22.0219(6)
_cell_length_c 22.2997(6)
_cell_measurement_reflns_used 15807
_cell_measurement_temperature 140(2)
_cell_measurement_theta_max 27.4555
_cell_measurement_theta_min 2.5999
_cell_volume 6852.9(3)
_computing_cell_refinement
;
CrysAlis RED, Oxford Diffraction Ltd.,
Version 1.171.32.5 (release 08-05-2007 CrysAlis171 .NET)
(compiled May 8 2007,13:10:02)
;
_computing_data_collection
;
CrysAlis CCD, Oxford Diffraction Ltd.,
Version 1.171.32.5 (release 08-05-2007 CrysAlis171 .NET)
(compiled May 8 2007,13:10:02)
;
_computing_data_reduction
;
CrysAlis RED, Oxford Diffraction Ltd.,
Version 1.171.32.5 (release 08-05-2007 CrysAlis171 .NET)
(compiled May 8 2007,13:10:02)
;
_computing_molecular_graphics 'Bruker SHELXTL'
_computing_publication_material 'Bruker SHELXTL'
_computing_structure_refinement 'SHELXL-97 (Sheldrick, 1997)'
_computing_structure_solution 'SHELXS-97 (Sheldrick, 1990)'
_diffrn_ambient_temperature 140(2)
_diffrn_detector_area_resol_mean 8.2812
_diffrn_measured_fraction_theta_full 0.999
_diffrn_measured_fraction_theta_max 0.999
_diffrn_measurement_device_type 'Oxford Diffraction, KM4/Sapphire CCD'
_diffrn_measurement_method 'phi and omega scans'
_diffrn_radiation_monochromator graphite
_diffrn_radiation_source 'fine-focus sealed tube'
_diffrn_radiation_type MoK\a
_diffrn_radiation_wavelength 0.71073
_diffrn_reflns_av_R_equivalents 0.0413
_diffrn_reflns_av_sigmaI/netI 0.0439
_diffrn_reflns_limit_h_max 16
_diffrn_reflns_limit_h_min -16
_diffrn_reflns_limit_k_max 26
_diffrn_reflns_limit_k_min -26
_diffrn_reflns_limit_l_max 26
_diffrn_reflns_limit_l_min -26
_diffrn_reflns_number 45866
_diffrn_reflns_theta_full 25.03
_diffrn_reflns_theta_max 25.03
_diffrn_reflns_theta_min 2.61
_exptl_absorpt_coefficient_mu 0.117
_exptl_absorpt_correction_T_max 1.00000
_exptl_absorpt_correction_T_min 0.88194
_exptl_absorpt_correction_type multi-scan
_exptl_absorpt_process_details
;
CrysAlis RED, Oxford Diffraction Ltd.,
Version 1.171.32.5 (release 08-05-2007 CrysAlis171 .NET)
(compiled May 8 2007,13:10:02)
Empirical absorption correction using spherical harmonics,
implemented in SCALE3 ABSPACK scaling algorithm.
;
_exptl_crystal_colour yellow
_exptl_crystal_density_diffrn 1.404
_exptl_crystal_density_method 'not measured'
_exptl_crystal_description prismatic
_exptl_crystal_F_000 3008
_exptl_crystal_size_max 0.42
_exptl_crystal_size_mid 0.28
_exptl_crystal_size_min 0.17
_refine_diff_density_max 1.074
_refine_diff_density_min -0.758
_refine_diff_density_rms 0.067
_refine_ls_extinction_method none
_refine_ls_goodness_of_fit_ref 1.042
_refine_ls_hydrogen_treatment riding
_refine_ls_matrix_type full
_refine_ls_number_parameters 947
_refine_ls_number_reflns 12085
_refine_ls_number_restraints 0
_refine_ls_restrained_S_all 1.042
_refine_ls_R_factor_all 0.1260
_refine_ls_R_factor_gt 0.0696
_refine_ls_shift/su_max 0.007
_refine_ls_shift/su_mean 0.000
_refine_ls_structure_factor_coef Fsqd
_refine_ls_weighting_details 'calc w=1/[\s^2^(Fo^2^)+(0.0662P)^2^+17.8066P] where P=(Fo^2^+2Fc^2^)/3'
_refine_ls_weighting_scheme calc
_refine_ls_wR_factor_gt 0.1601
_refine_ls_wR_factor_ref 0.2075
_reflns_number_gt 7319
_reflns_number_total 12085
_reflns_threshold_expression >2sigma(I)
_cod_data_source_file b805437a.txt
_cod_data_source_block compund_3
_cod_depositor_comments
;
The following automatic conversions were performed:
'_symmetry_cell_setting' value 'Monoclinic' changed to 'monoclinic'
according to '/home/saulius/struct/CIF-dictionaries/cif_core.dic'
dictionary named 'cif_core.dic' version 2.4.1 from 2010-06-29.

Automatic conversion script
Id: cif_fix_enum 1527 2010-12-29 10:47:43Z saulius 
;
_cod_original_sg_symbol_H-M P2(1)/c
_cod_database_code 7103285

loop_
_symmetry_equiv_pos_as_xyz
'x, y, z'
'-x, y+1/2, -z+1/2'
'-x, -y, -z'
'x, -y-1/2, z-1/2'

loop_
_atom_site_label
_atom_site_type_symbol
_atom_site_fract_x
_atom_site_fract_y
_atom_site_fract_z
_atom_site_U_iso_or_equiv
_atom_site_adp_type
_atom_site_occupancy
_atom_site_symmetry_multiplicity
_atom_site_calc_flag
_atom_site_refinement_flags
_atom_site_disorder_assembly
_atom_site_disorder_group
F1 F 0.2323(3) 0.1309(2) 0.0577(2) 0.143(2) Uani 1 1 d . . .
F2 F 0.0902(3) 0.15643(15) 0.06295(15) 0.0867(11) Uani 1 1 d . . .
F3 F 0.1204(3) 0.09536(16) -0.00224(13) 0.0942(13) Uani 1 1 d . . .
F4 F 0.1018(2) -0.11849(13) 0.03892(12) 0.0646(8) Uani 1 1 d . . .
F5 F 0.0422(3) -0.13999(16) 0.11935(18) 0.1092(16) Uani 1 1 d . . .
F6 F 0.1917(3) -0.14250(14) 0.11778(16) 0.0904(12) Uani 1 1 d . . .
F7 F -0.7354(2) 0.30791(16) 0.42194(15) 0.0736(9) Uani 1 1 d . . .
F8 F -0.6593(3) 0.22732(14) 0.40978(16) 0.0826(11) Uani 1 1 d . . .
F9 F -0.6385(2) 0.27541(16) 0.49352(13) 0.0762(10) Uani 1 1 d . . .
F10 F -0.3029(2) 0.41440(18) 0.48330(15) 0.0876(11) Uani 1 1 d . . .
F11 F -0.4276(2) 0.45017(15) 0.51664(12) 0.0696(9) Uani 1 1 d . . .
F12 F -0.3740(3) 0.48934(15) 0.43958(14) 0.0794(10) Uani 1 1 d . . .
O1 O 0.10198(18) -0.01580(12) 0.30540(12) 0.0327(6) Uani 1 1 d . . .
O2 O 0.20255(18) 0.06952(12) 0.30165(12) 0.0325(6) Uani 1 1 d . . .
O3 O -0.42242(18) 0.38951(12) 0.23147(11) 0.0316(6) Uani 1 1 d . . .
O4 O -0.53377(18) 0.30911(12) 0.22032(11) 0.0317(6) Uani 1 1 d . . .
N1 N 0.0273(2) 0.08471(14) 0.27569(14) 0.0288(7) Uani 1 1 d . . .
N2 N -0.3643(2) 0.28586(14) 0.26197(13) 0.0284(7) Uani 1 1 d . . .
B1 B 0.1178(3) 0.0390(2) 0.2704(2) 0.0298(10) Uani 1 1 d . . .
B2 B -0.4543(3) 0.3350(2) 0.2607(2) 0.0315(10) Uani 1 1 d . . .
C1 C 0.1596(3) -0.00924(17) 0.35857(17) 0.0284(8) Uani 1 1 d . . .
C2 C 0.1626(3) -0.04513(18) 0.40881(18) 0.0332(9) Uani 1 1 d . . .
H2 H 0.1216 -0.0793 0.4100 0.040 Uiso 1 1 calc R . .
C3 C 0.2277(3) -0.0297(2) 0.45806(19) 0.0395(10) Uani 1 1 d . . .
H3 H 0.2321 -0.0542 0.4933 0.047 Uiso 1 1 calc R . .
C4 C 0.2860(3) 0.0206(2) 0.45648(19) 0.0418(11) Uani 1 1 d . . .
H4 H 0.3299 0.0301 0.4907 0.050 Uiso 1 1 calc R . .
C5 C 0.2818(3) 0.05778(19) 0.40548(18) 0.0351(9) Uani 1 1 d . . .
H5 H 0.3207 0.0930 0.4046 0.042 Uiso 1 1 calc R . .
C6 C 0.2188(3) 0.04128(17) 0.35668(17) 0.0298(9) Uani 1 1 d . . .
C7 C 0.1235(3) 0.02573(18) 0.20037(18) 0.0313(9) Uani 1 1 d . . .
C8 C 0.1336(3) 0.07142(19) 0.15823(18) 0.0338(9) Uani 1 1 d . . .
H8 H 0.1379 0.1125 0.1714 0.041 Uiso 1 1 calc R . .
C9 C 0.1374(3) 0.05861(19) 0.09764(18) 0.0359(10) Uani 1 1 d . . .
C10 C 0.1311(3) -0.0005(2) 0.0772(2) 0.0407(10) Uani 1 1 d . . .
H10 H 0.1340 -0.0095 0.0357 0.049 Uiso 1 1 calc R . .
C11 C 0.1205(3) -0.04639(19) 0.11811(19) 0.0379(10) Uani 1 1 d . . .
C12 C 0.1170(3) -0.03348(19) 0.17870(19) 0.0364(10) Uani 1 1 d . . .
H12 H 0.1099 -0.0659 0.2060 0.044 Uiso 1 1 calc R . .
C13 C 0.1478(4) 0.1094(2) 0.0545(2) 0.0492(12) Uani 1 1 d . . .
C14 C 0.1120(4) -0.1110(2) 0.0979(2) 0.0504(12) Uani 1 1 d . . .
C15 C 0.0405(3) 0.14445(18) 0.28453(19) 0.0375(10) Uani 1 1 d . . .
H15 H 0.1039 0.1598 0.2917 0.045 Uiso 1 1 calc R . .
C16 C -0.0353(3) 0.18399(19) 0.2835(2) 0.0384(10) Uani 1 1 d . . .
H16 H -0.0237 0.2261 0.2900 0.046 Uiso 1 1 calc R . .
C17 C -0.1289(3) 0.16278(17) 0.27299(16) 0.0283(8) Uani 1 1 d . . .
C18 C -0.1411(3) 0.10053(18) 0.26600(17) 0.0321(9) Uani 1 1 d . . .
H18 H -0.2038 0.0837 0.2603 0.039 Uiso 1 1 calc R . .
C19 C -0.0626(3) 0.06326(18) 0.26739(17) 0.0319(9) Uani 1 1 d . . .
H19 H -0.0723 0.0208 0.2623 0.038 Uiso 1 1 calc R . .
C20 C -0.2112(3) 0.20533(17) 0.26846(16) 0.0273(8) Uani 1 1 d . . .
C21 C -0.1991(3) 0.26688(18) 0.25906(19) 0.0349(9) Uani 1 1 d . . .
H21 H -0.1370 0.2823 0.2547 0.042 Uiso 1 1 calc R . .
C22 C -0.2756(3) 0.30593(19) 0.25594(18) 0.0347(9) Uani 1 1 d . . .
H22 H -0.2657 0.3480 0.2494 0.042 Uiso 1 1 calc R . .
C23 C -0.3786(3) 0.22671(18) 0.27016(17) 0.0317(9) Uani 1 1 d . . .
H23 H -0.4416 0.2126 0.2740 0.038 Uiso 1 1 calc R . .
C24 C -0.3044(3) 0.18547(19) 0.27319(17) 0.0331(9) Uani 1 1 d . . .
H24 H -0.3168 0.1435 0.2785 0.040 Uiso 1 1 calc R . .
C25 C -0.4628(3) 0.38513(17) 0.17306(17) 0.0294(9) Uani 1 1 d . . .
C26 C -0.4432(3) 0.41987(19) 0.12468(19) 0.0373(10) Uani 1 1 d . . .
H26 H -0.3958 0.4508 0.1290 0.045 Uiso 1 1 calc R . .
C27 C -0.4956(3) 0.4081(2) 0.0690(2) 0.0438(11) Uani 1 1 d . . .
H27 H -0.4842 0.4317 0.0349 0.053 Uiso 1 1 calc R . .
C28 C -0.5639(3) 0.3626(2) 0.06268(19) 0.0439(11) Uani 1 1 d . . .
H28 H -0.5988 0.3556 0.0243 0.053 Uiso 1 1 calc R . .
C29 C -0.5824(3) 0.32666(19) 0.11203(18) 0.0376(10) Uani 1 1 d . . .
H29 H -0.6292 0.2953 0.1079 0.045 Uiso 1 1 calc R . .
C30 C -0.5299(3) 0.33868(17) 0.16665(17) 0.0301(9) Uani 1 1 d . . .
C31 C -0.4787(3) 0.34410(17) 0.32868(17) 0.0294(9) Uani 1 1 d . . .
C32 C -0.5505(3) 0.31095(18) 0.35183(18) 0.0342(9) Uani 1 1 d . . .
H32 H -0.5863 0.2824 0.3266 0.041 Uiso 1 1 calc R . .
C33 C -0.5712(3) 0.31851(19) 0.41101(18) 0.0345(9) Uani 1 1 d . . .
C34 C -0.5210(3) 0.36035(19) 0.44805(18) 0.0361(10) Uani 1 1 d . . .
H34 H -0.5356 0.3662 0.4882 0.043 Uiso 1 1 calc R . .
C35 C -0.4489(3) 0.39389(19) 0.42604(18) 0.0358(9) Uani 1 1 d . . .
C36 C -0.4276(3) 0.38542(18) 0.36702(18) 0.0330(9) Uani 1 1 d . . .
H36 H -0.3773 0.4082 0.3527 0.040 Uiso 1 1 calc R . .
C37 C -0.6498(3) 0.2823(2) 0.4339(2) 0.0462(11) Uani 1 1 d . . .
C38 C -0.3890(4) 0.4368(2) 0.4660(2) 0.0491(12) Uani 1 1 d . . .
O5 O -0.37644(19) 0.16019(12) 0.12390(13) 0.0365(7) Uani 1 1 d . . .
O6 O -0.5233(2) 0.12349(14) 0.19934(15) 0.0487(8) Uani 1 1 d . . .
O7 O -0.4648(4) 0.08722(19) 0.31331(17) 0.0875(14) Uani 1 1 d . . .
O8 O -0.3964(2) 0.17998(15) 0.39778(14) 0.0522(8) Uani 1 1 d . . .
O9 O -0.2000(2) 0.17041(13) 0.44324(15) 0.0501(8) Uani 1 1 d . . .
O10 O -0.1258(2) 0.06772(13) 0.42080(15) 0.0466(8) Uani 1 1 d . . .
O11 O -0.2077(2) -0.01921(16) 0.33287(17) 0.0609(9) Uani 1 1 d . . .
O12 O -0.2752(4) -0.0400(3) 0.2009(3) 0.118(2) Uani 1 1 d . . .
O13A O -0.1974(5) 0.0039(3) 0.0753(2) 0.034(2) Uani 0.515(12) 1 d P A 1
O13B O -0.1611(6) -0.0055(4) 0.1443(3) 0.057(3) Uani 0.485(12) 1 d P A 2
O14 O -0.2055(2) 0.11929(13) 0.12283(14) 0.0420(7) Uani 1 1 d . A .
C39 C -0.3087(3) 0.20293(18) 0.11586(17) 0.0308(9) Uani 1 1 d . . .
C40 C -0.2148(3) 0.18052(18) 0.11546(17) 0.0326(9) Uani 1 1 d . . .
C41 C -0.1409(3) 0.2204(2) 0.10902(19) 0.0395(10) Uani 1 1 d . . .
H41 H -0.0772 0.2056 0.1095 0.047 Uiso 1 1 calc R . .
C42 C -0.1594(3) 0.2817(2) 0.1018(2) 0.0493(12) Uani 1 1 d . . .
H42 H -0.1083 0.3090 0.0973 0.059 Uiso 1 1 calc R . .
C43 C -0.2516(3) 0.3036(2) 0.1012(2) 0.0461(11) Uani 1 1 d . . .
H43 H -0.2639 0.3458 0.0960 0.055 Uiso 1 1 calc R . .
C44 C -0.3261(3) 0.26398(18) 0.10829(18) 0.0349(9) Uani 1 1 d . . .
H44 H -0.3895 0.2791 0.1079 0.042 Uiso 1 1 calc R . .
C45 C -0.4734(3) 0.18046(19) 0.11954(19) 0.0361(9) Uani 1 1 d . . .
H45A H -0.4947 0.1942 0.0779 0.043 Uiso 1 1 calc R . .
H45B H -0.4796 0.2148 0.1475 0.043 Uiso 1 1 calc R . .
C46 C -0.5326(3) 0.1280(2) 0.1359(2) 0.0481(12) Uani 1 1 d . . .
H46A H -0.6005 0.1343 0.1202 0.058 Uiso 1 1 calc R . .
H46B H -0.5100 0.0901 0.1182 0.058 Uiso 1 1 calc R . .
C47 C -0.5570(4) 0.0697(2) 0.2223(3) 0.0681(16) Uani 1 1 d . . .
H47A H -0.5182 0.0352 0.2099 0.082 Uiso 1 1 calc R . .
H47B H -0.6242 0.0630 0.2048 0.082 Uiso 1 1 calc R . .
C48 C -0.5527(5) 0.0709(3) 0.2861(3) 0.087(2) Uani 1 1 d . . .
H48A H -0.6011 0.0999 0.2979 0.104 Uiso 1 1 calc R . .
H48B H -0.5691 0.0301 0.3006 0.104 Uiso 1 1 calc R . .
C49 C -0.4612(6) 0.0846(4) 0.3764(3) 0.107(3) Uani 1 1 d . . .
H49A H -0.5241 0.0979 0.3877 0.128 Uiso 1 1 calc R . .
H49B H -0.4526 0.0416 0.3888 0.128 Uiso 1 1 calc R . .
C50 C -0.3923(6) 0.1177(3) 0.4086(3) 0.103(3) Uani 1 1 d . . .
H50A H -0.3290 0.1026 0.3997 0.124 Uiso 1 1 calc R . .
H50B H -0.3968 0.1108 0.4521 0.124 Uiso 1 1 calc R . .
C51 C -0.3517(4) 0.2164(2) 0.4449(2) 0.0541(13) Uani 1 1 d . . .
H51A H -0.3588 0.1964 0.4839 0.065 Uiso 1 1 calc R . .
H51B H -0.3854 0.2559 0.4446 0.065 Uiso 1 1 calc R . .
C52 C -0.2473(4) 0.2278(2) 0.4409(2) 0.0494(12) Uani 1 1 d . . .
H52A H -0.2386 0.2489 0.4027 0.059 Uiso 1 1 calc R . .
H52B H -0.2203 0.2537 0.4750 0.059 Uiso 1 1 calc R . .
C53 C -0.1020(3) 0.1704(2) 0.4457(2) 0.0437(11) Uani 1 1 d . . .
C54 C -0.0439(4) 0.2203(2) 0.4576(2) 0.0549(13) Uani 1 1 d . . .
H54 H -0.0714 0.2590 0.4633 0.066 Uiso 1 1 calc R . .
C55 C 0.0551(4) 0.2140(3) 0.4612(3) 0.0690(16) Uani 1 1 d . . .
H55 H 0.0951 0.2486 0.4689 0.083 Uiso 1 1 calc R . .
C56 C 0.0955(4) 0.1581(2) 0.4537(3) 0.0627(15) Uani 1 1 d . . .
H56 H 0.1633 0.1538 0.4572 0.075 Uiso 1 1 calc R . .
C57 C 0.0372(3) 0.1079(2) 0.4411(2) 0.0462(11) Uani 1 1 d . . .
H57 H 0.0653 0.0693 0.4359 0.055 Uiso 1 1 calc R . .
C58 C -0.0609(3) 0.11335(19) 0.43603(19) 0.0406(10) Uani 1 1 d . . .
C59 C -0.0888(3) 0.00819(18) 0.4136(2) 0.0443(11) Uani 1 1 d . . .
H59A H -0.0554 -0.0065 0.4523 0.053 Uiso 1 1 calc R . .
H59B H -0.0426 0.0085 0.3831 0.053 Uiso 1 1 calc R . .
C60 C -0.1718(4) -0.0322(2) 0.3934(2) 0.0567(14) Uani 1 1 d . . .
H60A H -0.1512 -0.0752 0.3968 0.068 Uiso 1 1 calc R . .
H60B H -0.2231 -0.0261 0.4199 0.068 Uiso 1 1 calc R . .
C61 C -0.2913(4) -0.0541(3) 0.3079(4) 0.100(3) Uani 1 1 d . . .
H61A H -0.3437 -0.0504 0.3339 0.119 Uiso 1 1 calc R . .
H61B H -0.2747 -0.0976 0.3044 0.119 Uiso 1 1 calc R . .
C62 C -0.3227(5) -0.0253(5) 0.2424(3) 0.133(4) Uani 1 1 d . . .
H62A H -0.3904 -0.0365 0.2302 0.159 Uiso 1 1 calc R . .
H62B H -0.3203 0.0195 0.2464 0.159 Uiso 1 1 calc R . .
C63 C -0.3137(6) -0.0233(4) 0.1438(3) 0.099(2) Uani 1 1 d . A .
H63A H -0.3228 0.0213 0.1424 0.119 Uiso 1 1 calc R . .
H63B H -0.3773 -0.0426 0.1346 0.119 Uiso 1 1 calc R . .
C64 C -0.2541(6) -0.0405(4) 0.0997(6) 0.152(5) Uani 1 1 d . . .
H64A H -0.2105 -0.0727 0.1175 0.182 Uiso 1 1 calc R A 1
H64B H -0.2954 -0.0592 0.0658 0.182 Uiso 1 1 calc R A 1
C65A C -0.1294(11) 0.0253(7) 0.1222(6) 0.032(3) Uani 0.515(12) 1 d P A 1
H65A H -0.0677 0.0038 0.1214 0.038 Uiso 0.515(12) 1 calc PR A 1
H65B H -0.1527 0.0182 0.1619 0.038 Uiso 0.515(12) 1 calc PR A 1
C65B C -0.1307(16) 0.0264(10) 0.0956(7) 0.049(5) Uani 0.485(12) 1 d P A 2
H65C H -0.1792 0.0226 0.0601 0.059 Uiso 0.485(12) 1 calc PR A 2
H65D H -0.0698 0.0089 0.0850 0.059 Uiso 0.485(12) 1 calc PR A 2
C66 C -0.1162(3) 0.09285(19) 0.1121(2) 0.0385(10) Uani 1 1 d . . .
H66A H -0.0633 0.1092 0.1405 0.046 Uiso 1 1 calc R A 1
H66B H -0.1022 0.1009 0.0703 0.046 Uiso 1 1 calc R A 1
C67 C 0.1989(4) 0.2592(3) 0.2213(4) 0.0776(19) Uani 1 1 d . . .
C68 C 0.1691(4) 0.2884(3) 0.2696(3) 0.0718(16) Uani 1 1 d . . .
H68 H 0.1952 0.2784 0.3095 0.086 Uiso 1 1 calc R . .
C69 C 0.0946(6) 0.3363(4) 0.2585(5) 0.112(3) Uani 1 1 d . . .
H69 H 0.0739 0.3588 0.2910 0.135 Uiso 1 1 calc R . .
C70 C 0.0569(5) 0.3470(4) 0.2009(6) 0.107(3) Uani 1 1 d . . .
H70 H 0.0083 0.3767 0.1919 0.128 Uiso 1 1 calc R . .
C71 C 0.0920(7) 0.3128(5) 0.1545(5) 0.109(3) Uani 1 1 d . . .
H71 H 0.0650 0.3204 0.1143 0.131 Uiso 1 1 calc R . .
C72 C 0.1575(6) 0.2725(4) 0.1629(4) 0.098(3) Uani 1 1 d . . .
H72 H 0.1781 0.2516 0.1293 0.118 Uiso 1 1 calc R . .
C73 C 0.2726(5) 0.2141(3) 0.2272(5) 0.127(4) Uani 1 1 d . . .
H73A H 0.3352 0.2339 0.2349 0.190 Uiso 1 1 calc R . .
H73B H 0.2699 0.1904 0.1899 0.190 Uiso 1 1 calc R . .
H73C H 0.2630 0.1870 0.2609 0.190 Uiso 1 1 calc R . .

loop_
_atom_site_aniso_label
_atom_site_aniso_U_11
_atom_site_aniso_U_22
_atom_site_aniso_U_33
_atom_site_aniso_U_23
_atom_site_aniso_U_13
_atom_site_aniso_U_12
F1 0.064(2) 0.179(5) 0.179(4) 0.129(4) -0.024(3) -0.051(3)
F2 0.133(3) 0.058(2) 0.075(2) 0.0238(17) 0.042(2) 0.022(2)
F3 0.171(4) 0.072(2) 0.0404(18) 0.0055(16) 0.014(2) -0.013(2)
F4 0.098(2) 0.0511(17) 0.0421(16) -0.0123(13) -0.0019(15) 0.0004(16)
F5 0.166(4) 0.064(2) 0.113(3) -0.044(2) 0.082(3) -0.057(2)
F6 0.128(3) 0.0514(19) 0.083(2) -0.0134(17) -0.028(2) 0.040(2)
F7 0.0418(17) 0.094(2) 0.087(2) 0.0241(19) 0.0167(16) -0.0023(16)
F8 0.106(3) 0.056(2) 0.096(2) -0.0144(18) 0.054(2) -0.0281(18)
F9 0.078(2) 0.108(3) 0.0439(17) 0.0216(17) 0.0091(15) -0.0252(19)
F10 0.059(2) 0.118(3) 0.079(2) -0.043(2) -0.0226(17) 0.005(2)
F11 0.085(2) 0.082(2) 0.0452(16) -0.0271(15) 0.0199(15) -0.0157(17)
F12 0.117(3) 0.068(2) 0.0529(18) -0.0127(16) 0.0077(18) -0.040(2)
O1 0.0316(15) 0.0314(15) 0.0340(15) 0.0019(12) -0.0013(12) -0.0010(12)
O2 0.0300(15) 0.0317(15) 0.0354(15) 0.0041(12) 0.0021(12) 0.0015(12)
O3 0.0304(14) 0.0327(15) 0.0315(15) -0.0037(12) 0.0020(12) 0.0010(12)
O4 0.0296(14) 0.0358(15) 0.0292(14) -0.0007(12) 0.0012(11) 0.0013(12)
N1 0.0293(18) 0.0303(18) 0.0272(17) 0.0025(14) 0.0046(14) 0.0009(14)
N2 0.0257(17) 0.0340(19) 0.0255(16) -0.0032(14) 0.0016(13) -0.0008(14)
B1 0.029(2) 0.025(2) 0.035(2) 0.0011(19) 0.0018(19) -0.0001(18)
B2 0.026(2) 0.034(3) 0.034(2) -0.002(2) 0.0013(19) -0.0006(19)
C1 0.030(2) 0.026(2) 0.029(2) -0.0015(16) 0.0051(17) 0.0082(16)
C2 0.035(2) 0.026(2) 0.039(2) 0.0011(17) 0.0067(19) 0.0072(17)
C3 0.047(3) 0.042(3) 0.031(2) 0.0039(19) 0.008(2) 0.014(2)
C4 0.041(3) 0.053(3) 0.030(2) -0.007(2) 0.0012(19) 0.007(2)
C5 0.031(2) 0.037(2) 0.038(2) -0.0073(18) 0.0019(18) 0.0018(18)
C6 0.027(2) 0.030(2) 0.033(2) -0.0016(17) 0.0077(17) 0.0072(17)
C7 0.0213(19) 0.037(2) 0.035(2) -0.0012(18) 0.0029(16) 0.0062(17)
C8 0.032(2) 0.035(2) 0.035(2) -0.0013(18) 0.0042(18) 0.0014(18)
C9 0.034(2) 0.039(2) 0.036(2) 0.0033(18) 0.0080(18) 0.0022(18)
C10 0.040(2) 0.046(3) 0.036(2) -0.004(2) 0.0045(19) 0.007(2)
C11 0.035(2) 0.036(2) 0.042(2) -0.0021(19) 0.0040(19) 0.0088(19)
C12 0.034(2) 0.036(2) 0.039(2) 0.0034(19) 0.0033(18) 0.0058(18)
C13 0.062(3) 0.046(3) 0.042(3) -0.003(2) 0.015(2) -0.009(2)
C14 0.066(3) 0.045(3) 0.040(3) -0.002(2) 0.002(2) 0.009(3)
C15 0.027(2) 0.034(2) 0.051(3) -0.004(2) -0.0005(19) -0.0026(18)
C16 0.032(2) 0.031(2) 0.052(3) -0.0059(19) 0.0015(19) 0.0002(18)
C17 0.031(2) 0.033(2) 0.0218(18) -0.0008(16) 0.0049(16) 0.0021(17)
C18 0.025(2) 0.036(2) 0.035(2) 0.0037(17) 0.0026(17) -0.0026(17)
C19 0.033(2) 0.029(2) 0.034(2) 0.0024(17) 0.0037(17) -0.0023(17)
C20 0.028(2) 0.033(2) 0.0205(18) -0.0030(16) 0.0027(15) 0.0004(17)
C21 0.025(2) 0.034(2) 0.046(2) -0.0097(19) 0.0027(18) -0.0036(17)
C22 0.031(2) 0.031(2) 0.042(2) -0.0063(18) 0.0044(18) -0.0029(18)
C23 0.027(2) 0.038(2) 0.032(2) 0.0014(17) 0.0070(17) -0.0012(17)
C24 0.034(2) 0.034(2) 0.031(2) 0.0013(17) 0.0059(17) -0.0002(18)
C25 0.030(2) 0.026(2) 0.032(2) -0.0043(16) 0.0039(17) 0.0066(17)
C26 0.040(2) 0.030(2) 0.043(2) -0.0006(19) 0.008(2) 0.0075(18)
C27 0.056(3) 0.040(3) 0.036(2) 0.005(2) 0.005(2) 0.012(2)
C28 0.057(3) 0.042(3) 0.031(2) 0.0000(19) -0.003(2) 0.017(2)
C29 0.034(2) 0.038(2) 0.040(2) -0.0073(19) -0.0020(19) 0.0071(19)
C30 0.029(2) 0.030(2) 0.032(2) -0.0021(17) 0.0056(17) 0.0087(17)
C31 0.026(2) 0.031(2) 0.031(2) -0.0016(17) 0.0026(16) 0.0088(17)
C32 0.033(2) 0.034(2) 0.035(2) -0.0011(18) 0.0005(18) 0.0039(18)
C33 0.033(2) 0.037(2) 0.034(2) 0.0038(18) 0.0051(18) 0.0062(18)
C34 0.043(2) 0.039(2) 0.026(2) -0.0005(18) 0.0030(18) 0.010(2)
C35 0.034(2) 0.041(2) 0.032(2) -0.0047(18) 0.0016(18) 0.0060(19)
C36 0.030(2) 0.034(2) 0.035(2) -0.0019(18) 0.0061(17) 0.0045(17)
C37 0.047(3) 0.054(3) 0.039(3) 0.005(2) 0.011(2) 0.001(2)
C38 0.050(3) 0.060(3) 0.039(3) -0.012(2) 0.007(2) -0.001(2)
O5 0.0301(15) 0.0312(15) 0.0480(17) -0.0003(13) 0.0035(13) 0.0004(12)
O6 0.0477(19) 0.0418(18) 0.059(2) 0.0048(15) 0.0159(16) -0.0101(15)
O7 0.132(4) 0.076(3) 0.052(2) 0.017(2) 0.001(2) -0.048(3)
O8 0.057(2) 0.059(2) 0.0410(18) 0.0071(16) 0.0057(15) 0.0121(17)
O9 0.051(2) 0.0296(16) 0.073(2) 0.0011(15) 0.0224(17) 0.0098(14)
O10 0.0533(19) 0.0279(16) 0.063(2) 0.0013(14) 0.0263(16) 0.0036(14)
O11 0.053(2) 0.061(2) 0.070(2) 0.0018(18) 0.0137(18) -0.0226(17)
O12 0.079(3) 0.125(5) 0.151(5) 0.060(4) 0.017(4) -0.012(3)
O13A 0.040(4) 0.033(3) 0.028(3) -0.001(2) -0.003(3) -0.005(3)
O13B 0.071(6) 0.052(5) 0.045(5) 0.003(4) -0.006(4) 0.004(4)
O14 0.0327(16) 0.0323(16) 0.061(2) 0.0045(14) 0.0068(14) 0.0043(13)
C39 0.034(2) 0.033(2) 0.026(2) -0.0019(16) 0.0070(17) -0.0041(18)
C40 0.038(2) 0.029(2) 0.031(2) 0.0032(17) 0.0062(18) -0.0002(18)
C41 0.034(2) 0.042(3) 0.043(2) 0.000(2) 0.008(2) -0.003(2)
C42 0.049(3) 0.036(3) 0.066(3) 0.000(2) 0.018(2) -0.011(2)
C43 0.057(3) 0.032(2) 0.052(3) 0.001(2) 0.016(2) 0.000(2)
C44 0.043(2) 0.029(2) 0.033(2) -0.0028(17) 0.0058(19) 0.0039(18)
C45 0.031(2) 0.039(2) 0.036(2) -0.0031(18) -0.0025(18) 0.0041(18)
C46 0.038(3) 0.055(3) 0.051(3) -0.007(2) 0.001(2) -0.008(2)
C47 0.064(4) 0.049(3) 0.090(4) 0.015(3) 0.003(3) -0.016(3)
C48 0.064(4) 0.082(5) 0.115(6) 0.047(4) 0.021(4) -0.016(3)
C49 0.130(7) 0.113(6) 0.075(5) 0.040(4) -0.002(4) -0.043(5)
C50 0.156(7) 0.071(4) 0.070(4) 0.030(3) -0.045(5) -0.023(5)
C51 0.057(3) 0.059(3) 0.048(3) -0.007(2) 0.010(2) 0.021(3)
C52 0.066(3) 0.034(3) 0.049(3) 0.000(2) 0.012(2) 0.014(2)
C53 0.048(3) 0.035(2) 0.052(3) 0.008(2) 0.022(2) 0.007(2)
C54 0.063(3) 0.034(3) 0.071(3) -0.008(2) 0.023(3) 0.001(2)
C55 0.061(4) 0.056(3) 0.094(4) -0.020(3) 0.024(3) -0.011(3)
C56 0.049(3) 0.059(3) 0.082(4) -0.022(3) 0.016(3) 0.003(3)
C57 0.050(3) 0.041(3) 0.050(3) -0.005(2) 0.015(2) 0.007(2)
C58 0.051(3) 0.033(2) 0.041(2) 0.0021(19) 0.018(2) 0.001(2)
C59 0.064(3) 0.030(2) 0.041(2) 0.0040(19) 0.014(2) 0.014(2)
C60 0.075(4) 0.036(3) 0.064(3) 0.007(2) 0.031(3) -0.002(2)
C61 0.049(3) 0.064(4) 0.190(8) 0.027(5) 0.032(4) -0.033(3)
C62 0.053(4) 0.252(11) 0.084(5) -0.125(6) -0.026(4) 0.047(5)
C63 0.105(6) 0.107(6) 0.078(5) 0.012(4) -0.031(4) -0.004(5)
C64 0.072(5) 0.116(7) 0.275(14) 0.063(8) 0.052(7) -0.013(5)
C65A 0.028(6) 0.032(6) 0.035(8) 0.006(8) 0.001(7) 0.006(4)
C65B 0.055(10) 0.053(9) 0.039(9) 0.009(10) 0.007(10) 0.020(7)
C66 0.033(2) 0.040(2) 0.042(2) 0.0010(19) 0.0047(19) 0.0060(19)
C67 0.054(4) 0.056(4) 0.125(6) -0.009(4) 0.019(4) -0.027(3)
C68 0.061(4) 0.078(4) 0.074(4) -0.002(3) 0.001(3) -0.020(3)
C69 0.084(6) 0.106(7) 0.150(8) -0.029(6) 0.026(6) -0.053(5)
C70 0.059(4) 0.078(5) 0.177(9) 0.039(6) -0.017(6) -0.016(4)
C71 0.097(7) 0.104(7) 0.125(7) 0.010(6) 0.010(6) -0.022(5)
C72 0.089(5) 0.119(7) 0.082(5) 0.013(5) -0.006(4) -0.057(5)
C73 0.065(4) 0.067(5) 0.253(11) -0.017(6) 0.041(6) -0.023(4)

loop_
_atom_type_symbol
_atom_type_description
_atom_type_scat_dispersion_real
_atom_type_scat_dispersion_imag
_atom_type_scat_source
C C 0.0033 0.0016 'International Tables Vol C Tables 4.2.6.8 and 6.1.1.4'
H H 0.0000 0.0000 'International Tables Vol C Tables 4.2.6.8 and 6.1.1.4'
B B 0.0013 0.0007 'International Tables Vol C Tables 4.2.6.8 and 6.1.1.4'
N N 0.0061 0.0033 'International Tables Vol C Tables 4.2.6.8 and 6.1.1.4'
O O 0.0106 0.0060 'International Tables Vol C Tables 4.2.6.8 and 6.1.1.4'
F F 0.0171 0.0103 'International Tables Vol C Tables 4.2.6.8 and 6.1.1.4'

loop_
_geom_angle_atom_site_label_1
_geom_angle_atom_site_label_2
_geom_angle_atom_site_label_3
_geom_angle
_geom_angle_site_symmetry_1
_geom_angle_site_symmetry_3
_geom_angle_publ_flag
C1 O1 B1 105.3(3) . . ?
C6 O2 B1 105.1(3) . . ?
C25 O3 B2 104.6(3) . . ?
C30 O4 B2 104.5(3) . . ?
C15 N1 C19 118.6(3) . . ?
C15 N1 B1 121.2(3) . . ?
C19 N1 B1 120.0(3) . . ?
C23 N2 C22 119.4(3) . . ?
C23 N2 B2 120.9(3) . . ?
C22 N2 B2 119.7(3) . . ?
O1 B1 O2 106.6(3) . . ?
O1 B1 C7 113.3(3) . . ?
O2 B1 C7 114.8(3) . . ?
O1 B1 N1 107.7(3) . . ?
O2 B1 N1 106.2(3) . . ?
C7 B1 N1 107.8(3) . . ?
O3 B2 O4 107.2(3) . . ?
O3 B2 C31 115.4(3) . . ?
O4 B2 C31 113.6(3) . . ?
O3 B2 N2 105.8(3) . . ?
O4 B2 N2 106.3(3) . . ?
C31 B2 N2 107.9(3) . . ?
O1 C1 C2 127.6(4) . . ?
O1 C1 C6 110.9(3) . . ?
C2 C1 C6 121.5(4) . . ?
C1 C2 C3 117.6(4) . . ?
C1 C2 H2 121.2 . . ?
C3 C2 H2 121.2 . . ?
C4 C3 C2 121.0(4) . . ?
C4 C3 H3 119.5 . . ?
C2 C3 H3 119.5 . . ?
C3 C4 C5 121.3(4) . . ?
C3 C4 H4 119.3 . . ?
C5 C4 H4 119.3 . . ?
C6 C5 C4 117.1(4) . . ?
C6 C5 H5 121.5 . . ?
C4 C5 H5 121.5 . . ?
O2 C6 C5 128.1(4) . . ?
O2 C6 C1 110.4(3) . . ?
C5 C6 C1 121.4(4) . . ?
C12 C7 C8 116.8(4) . . ?
C12 C7 B1 120.1(4) . . ?
C8 C7 B1 123.1(4) . . ?
C9 C8 C7 121.8(4) . . ?
C9 C8 H8 119.1 . . ?
C7 C8 H8 119.1 . . ?
C10 C9 C8 120.4(4) . . ?
C10 C9 C13 120.0(4) . . ?
C8 C9 C13 119.6(4) . . ?
C9 C10 C11 118.6(4) . . ?
C9 C10 H10 120.7 . . ?
C11 C10 H10 120.7 . . ?
C10 C11 C12 120.8(4) . . ?
C10 C11 C14 120.6(4) . . ?
C12 C11 C14 118.6(4) . . ?
C11 C12 C7 121.5(4) . . ?
C11 C12 H12 119.2 . . ?
C7 C12 H12 119.2 . . ?
F1 C13 F3 108.2(5) . . ?
F1 C13 F2 106.1(5) . . ?
F3 C13 F2 101.6(4) . . ?
F1 C13 C9 113.5(4) . . ?
F3 C13 C9 113.9(4) . . ?
F2 C13 C9 112.6(4) . . ?
F5 C14 F4 107.6(4) . . ?
F5 C14 F6 104.9(4) . . ?
F4 C14 F6 104.9(4) . . ?
F5 C14 C11 113.2(4) . . ?
F4 C14 C11 114.6(4) . . ?
F6 C14 C11 110.8(4) . . ?
N1 C15 C16 121.7(4) . . ?
N1 C15 H15 119.1 . . ?
C16 C15 H15 119.1 . . ?
C15 C16 C17 120.4(4) . . ?
C15 C16 H16 119.8 . . ?
C17 C16 H16 119.8 . . ?
C18 C17 C16 116.9(4) . . ?
C18 C17 C20 122.1(3) . . ?
C16 C17 C20 120.9(4) . . ?
C19 C18 C17 120.0(4) . . ?
C19 C18 H18 120.0 . . ?
C17 C18 H18 120.0 . . ?
N1 C19 C18 122.3(4) . . ?
N1 C19 H19 118.9 . . ?
C18 C19 H19 118.9 . . ?
C21 C20 C24 116.7(4) . . ?
C21 C20 C17 121.4(3) . . ?
C24 C20 C17 121.8(4) . . ?
C22 C21 C20 120.8(4) . . ?
C22 C21 H21 119.6 . . ?
C20 C21 H21 119.6 . . ?
N2 C22 C21 121.3(4) . . ?
N2 C22 H22 119.4 . . ?
C21 C22 H22 119.4 . . ?
N2 C23 C24 121.7(4) . . ?
N2 C23 H23 119.1 . . ?
C24 C23 H23 119.1 . . ?
C23 C24 C20 120.0(4) . . ?
C23 C24 H24 120.0 . . ?
C20 C24 H24 120.0 . . ?
O3 C25 C26 127.7(4) . . ?
O3 C25 C30 110.8(3) . . ?
C26 C25 C30 121.5(4) . . ?
C25 C26 C27 117.6(4) . . ?
C25 C26 H26 121.2 . . ?
C27 C26 H26 121.2 . . ?
C28 C27 C26 121.2(4) . . ?
C28 C27 H27 119.4 . . ?
C26 C27 H27 119.4 . . ?
C27 C28 C29 121.0(4) . . ?
C27 C28 H28 119.5 . . ?
C29 C28 H28 119.5 . . ?
C30 C29 C28 117.2(4) . . ?
C30 C29 H29 121.4 . . ?
C28 C29 H29 121.4 . . ?
O4 C30 C29 127.8(4) . . ?
O4 C30 C25 110.7(3) . . ?
C29 C30 C25 121.6(4) . . ?
C32 C31 C36 117.4(4) . . ?
C32 C31 B2 121.7(4) . . ?
C36 C31 B2 120.8(4) . . ?
C31 C32 C33 121.7(4) . . ?
C31 C32 H32 119.1 . . ?
C33 C32 H32 119.1 . . ?
C34 C33 C32 120.1(4) . . ?
C34 C33 C37 120.0(4) . . ?
C32 C33 C37 119.9(4) . . ?
C33 C34 C35 119.3(4) . . ?
C33 C34 H34 120.4 . . ?
C35 C34 H34 120.4 . . ?
C34 C35 C36 120.3(4) . . ?
C34 C35 C38 120.7(4) . . ?
C36 C35 C38 118.9(4) . . ?
C31 C36 C35 121.1(4) . . ?
C31 C36 H36 119.4 . . ?
C35 C36 H36 119.4 . . ?
F8 C37 F7 105.0(4) . . ?
F8 C37 F9 107.2(4) . . ?
F7 C37 F9 104.7(4) . . ?
F8 C37 C33 113.2(4) . . ?
F7 C37 C33 113.1(4) . . ?
F9 C37 C33 113.1(4) . . ?
F10 C38 F12 105.6(4) . . ?
F10 C38 F11 106.2(4) . . ?
F12 C38 F11 106.3(4) . . ?
F10 C38 C35 112.0(4) . . ?
F12 C38 C35 113.2(4) . . ?
F11 C38 C35 112.9(4) . . ?
C39 O5 C45 116.7(3) . . ?
C47 O6 C46 115.5(4) . . ?
C48 O7 C49 111.5(5) . . ?
C50 O8 C51 115.0(4) . . ?
C53 O9 C52 117.6(3) . . ?
C58 O10 C59 117.5(3) . . ?
C60 O11 C61 116.2(4) . . ?
C62 O12 C63 115.6(7) . . ?
C64 O13A C65A 108.0(9) . . ?
C65B O13B C64 93.1(10) . . ?
C40 O14 C66 117.3(3) . . ?
O5 C39 C44 125.1(4) . . ?
O5 C39 C40 115.2(3) . . ?
C44 C39 C40 119.7(4) . . ?
O14 C40 C41 125.4(4) . . ?
O14 C40 C39 115.0(3) . . ?
C41 C40 C39 119.6(4) . . ?
C40 C41 C42 120.0(4) . . ?
C40 C41 H41 120.0 . . ?
C42 C41 H41 120.0 . . ?
C43 C42 C41 120.5(4) . . ?
C43 C42 H42 119.8 . . ?
C41 C42 H42 119.8 . . ?
C42 C43 C44 119.9(4) . . ?
C42 C43 H43 120.1 . . ?
C44 C43 H43 120.1 . . ?
C39 C44 C43 120.3(4) . . ?
C39 C44 H44 119.8 . . ?
C43 C44 H44 119.8 . . ?
O5 C45 C46 107.1(3) . . ?
O5 C45 H45A 110.3 . . ?
C46 C45 H45A 110.3 . . ?
O5 C45 H45B 110.3 . . ?
C46 C45 H45B 110.3 . . ?
H45A C45 H45B 108.6 . . ?
O6 C46 C45 108.0(4) . . ?
O6 C46 H46A 110.1 . . ?
C45 C46 H46A 110.1 . . ?
O6 C46 H46B 110.1 . . ?
C45 C46 H46B 110.1 . . ?
H46A C46 H46B 108.4 . . ?
O6 C47 C48 111.9(5) . . ?
O6 C47 H47A 109.2 . . ?
C48 C47 H47A 109.2 . . ?
O6 C47 H47B 109.2 . . ?
C48 C47 H47B 109.2 . . ?
H47A C47 H47B 107.9 . . ?
O7 C48 C47 112.8(5) . . ?
O7 C48 H48A 109.0 . . ?
C47 C48 H48A 109.0 . . ?
O7 C48 H48B 109.0 . . ?
C47 C48 H48B 109.0 . . ?
H48A C48 H48B 107.8 . . ?
C50 C49 O7 117.0(6) . . ?
C50 C49 H49A 108.0 . . ?
O7 C49 H49A 108.0 . . ?
C50 C49 H49B 108.0 . . ?
O7 C49 H49B 108.0 . . ?
H49A C49 H49B 107.3 . . ?
C49 C50 O8 115.2(6) . . ?
C49 C50 H50A 108.5 . . ?
O8 C50 H50A 108.5 . . ?
C49 C50 H50B 108.5 . . ?
O8 C50 H50B 108.5 . . ?
H50A C50 H50B 107.5 . . ?
O8 C51 C52 114.0(4) . . ?
O8 C51 H51A 108.7 . . ?
C52 C51 H51A 108.7 . . ?
O8 C51 H51B 108.7 . . ?
C52 C51 H51B 108.7 . . ?
H51A C51 H51B 107.6 . . ?
O9 C52 C51 107.7(4) . . ?
O9 C52 H52A 110.2 . . ?
C51 C52 H52A 110.2 . . ?
O9 C52 H52B 110.2 . . ?
C51 C52 H52B 110.2 . . ?
H52A C52 H52B 108.5 . . ?
O9 C53 C54 125.4(4) . . ?
O9 C53 C58 114.9(4) . . ?
C54 C53 C58 119.8(4) . . ?
C53 C54 C55 120.0(5) . . ?
C53 C54 H54 120.0 . . ?
C55 C54 H54 120.0 . . ?
C56 C55 C54 120.3(5) . . ?
C56 C55 H55 119.8 . . ?
C54 C55 H55 119.8 . . ?
C55 C56 C57 119.8(5) . . ?
C55 C56 H56 120.1 . . ?
C57 C56 H56 120.1 . . ?
C58 C57 C56 120.8(4) . . ?
C58 C57 H57 119.6 . . ?
C56 C57 H57 119.6 . . ?
O10 C58 C57 126.0(4) . . ?
O10 C58 C53 114.7(4) . . ?
C57 C58 C53 119.3(4) . . ?
O10 C59 C60 107.5(4) . . ?
O10 C59 H59A 110.2 . . ?
C60 C59 H59A 110.2 . . ?
O10 C59 H59B 110.2 . . ?
C60 C59 H59B 110.2 . . ?
H59A C59 H59B 108.5 . . ?
O11 C60 C59 110.4(4) . . ?
O11 C60 H60A 109.6 . . ?
C59 C60 H60A 109.6 . . ?
O11 C60 H60B 109.6 . . ?
C59 C60 H60B 109.6 . . ?
H60A C60 H60B 108.1 . . ?
O11 C61 C62 105.4(5) . . ?
O11 C61 H61A 110.7 . . ?
C62 C61 H61A 110.7 . . ?
O11 C61 H61B 110.7 . . ?
C62 C61 H61B 110.7 . . ?
H61A C61 H61B 108.8 . . ?
O12 C62 C61 117.2(7) . . ?
O12 C62 H62A 108.0 . . ?
C61 C62 H62A 108.0 . . ?
O12 C62 H62B 108.0 . . ?
C61 C62 H62B 108.0 . . ?
H62A C62 H62B 107.2 . . ?
O12 C63 C64 111.8(8) . . ?
O12 C63 H63A 109.3 . . ?
C64 C63 H63A 109.3 . . ?
O12 C63 H63B 109.3 . . ?
C64 C63 H63B 109.3 . . ?
H63A C63 H63B 107.9 . . ?
O13A C64 C63 119.1(9) . . ?
O13A C64 O13B 59.4(5) . . ?
C63 C64 O13B 87.0(8) . . ?
O13A C64 H64A 107.5 . . ?
C63 C64 H64A 107.5 . . ?
O13B C64 H64A 72.3 . . ?
O13A C64 H64B 107.5 . . ?
C63 C64 H64B 107.5 . . ?
O13B C64 H64B 164.6 . . ?
H64A C64 H64B 107.0 . . ?
O13A C65A C66 107.5(10) . . ?
O13A C65A H65A 110.2 . . ?
C66 C65A H65A 110.2 . . ?
O13A C65A H65B 110.2 . . ?
C66 C65A H65B 110.2 . . ?
H65A C65A H65B 108.5 . . ?
O13B C65B C66 109.9(12) . . ?
O13B C65B H65C 109.7 . . ?
C66 C65B H65C 109.7 . . ?
O13B C65B H65D 109.7 . . ?
C66 C65B H65D 109.7 . . ?
H65C C65B H65D 108.2 . . ?
O14 C66 C65B 109.8(9) . . ?
O14 C66 C65A 104.5(6) . . ?
C65B C66 C65A 22.5(5) . . ?
O14 C66 H66A 110.8 . . ?
C65B C66 H66A 125.2 . . ?
C65A C66 H66A 110.8 . . ?
O14 C66 H66B 110.8 . . ?
C65B C66 H66B 88.9 . . ?
C65A C66 H66B 110.8 . . ?
H66A C66 H66B 108.9 . . ?
C68 C67 C72 120.5(7) . . ?
C68 C67 C73 122.6(8) . . ?
C72 C67 C73 116.9(8) . . ?
C67 C68 C69 118.4(7) . . ?
C67 C68 H68 120.8 . . ?
C69 C68 H68 120.8 . . ?
C70 C69 C68 118.3(8) . . ?
C70 C69 H69 120.8 . . ?
C68 C69 H69 120.8 . . ?
C69 C70 C71 118.1(8) . . ?
C69 C70 H70 121.0 . . ?
C71 C70 H70 121.0 . . ?
C72 C71 C70 124.7(10) . . ?
C72 C71 H71 117.7 . . ?
C70 C71 H71 117.7 . . ?
C71 C72 C67 119.9(9) . . ?
C71 C72 H72 120.0 . . ?
C67 C72 H72 120.0 . . ?
C67 C73 H73A 109.5 . . ?
C67 C73 H73B 109.5 . . ?
H73A C73 H73B 109.5 . . ?
C67 C73 H73C 109.5 . . ?
H73A C73 H73C 109.5 . . ?
H73B C73 H73C 109.5 . . ?

loop_
_geom_bond_atom_site_label_1
_geom_bond_atom_site_label_2
_geom_bond_distance
_geom_bond_site_symmetry_2
_geom_bond_publ_flag
F1 C13 1.272(6) . ?
F2 C13 1.341(6) . ?
F3 C13 1.317(5) . ?
F4 C14 1.318(5) . ?
F5 C14 1.305(6) . ?
F6 C14 1.349(6) . ?
F7 C37 1.327(5) . ?
F8 C37 1.326(5) . ?
F9 C37 1.331(5) . ?
F10 C38 1.323(6) . ?
F11 C38 1.338(5) . ?
F12 C38 1.327(6) . ?
O1 C1 1.367(5) . ?
O1 B1 1.467(5) . ?
O2 C6 1.372(5) . ?
O2 B1 1.473(5) . ?
O3 C25 1.365(4) . ?
O3 B2 1.459(5) . ?
O4 C30 1.369(5) . ?
O4 B2 1.469(5) . ?
N1 C15 1.340(5) . ?
N1 C19 1.341(5) . ?
N1 B1 1.636(5) . ?
N2 C23 1.334(5) . ?
N2 C22 1.342(5) . ?
N2 B2 1.662(5) . ?
B1 C7 1.600(6) . ?
B2 C31 1.603(6) . ?
C1 C2 1.368(5) . ?
C1 C6 1.392(5) . ?
C2 C3 1.390(6) . ?
C2 H2 0.9500 . ?
C3 C4 1.380(6) . ?
C3 H3 0.9500 . ?
C4 C5 1.398(6) . ?
C4 H4 0.9500 . ?
C5 C6 1.373(5) . ?
C5 H5 0.9500 . ?
C7 C12 1.390(6) . ?
C7 C8 1.395(6) . ?
C8 C9 1.387(6) . ?
C8 H8 0.9500 . ?
C9 C10 1.380(6) . ?
C9 C13 1.493(6) . ?
C10 C11 1.381(6) . ?
C10 H10 0.9500 . ?
C11 C12 1.387(6) . ?
C11 C14 1.493(6) . ?
C12 H12 0.9500 . ?
C15 C16 1.373(6) . ?
C15 H15 0.9500 . ?
C16 C17 1.391(5) . ?
C16 H16 0.9500 . ?
C17 C18 1.388(5) . ?
C17 C20 1.482(5) . ?
C18 C19 1.372(5) . ?
C18 H18 0.9500 . ?
C19 H19 0.9500 . ?
C20 C21 1.385(5) . ?
C20 C24 1.396(5) . ?
C21 C22 1.372(6) . ?
C21 H21 0.9500 . ?
C22 H22 0.9500 . ?
C23 C24 1.378(5) . ?
C23 H23 0.9500 . ?
C24 H24 0.9500 . ?
C25 C26 1.375(6) . ?
C25 C30 1.388(5) . ?
C26 C27 1.394(6) . ?
C26 H26 0.9500 . ?
C27 C28 1.382(6) . ?
C27 H27 0.9500 . ?
C28 C29 1.403(6) . ?
C28 H28 0.9500 . ?
C29 C30 1.377(5) . ?
C29 H29 0.9500 . ?
C31 C32 1.389(6) . ?
C31 C36 1.392(5) . ?
C32 C33 1.393(5) . ?
C32 H32 0.9500 . ?
C33 C34 1.378(6) . ?
C33 C37 1.496(6) . ?
C34 C35 1.386(6) . ?
C34 H34 0.9500 . ?
C35 C36 1.394(5) . ?
C35 C38 1.492(6) . ?
C36 H36 0.9500 . ?
O5 C39 1.364(5) . ?
O5 C45 1.425(5) . ?
O6 C47 1.395(6) . ?
O6 C46 1.409(5) . ?
O7 C48 1.362(7) . ?
O7 C49 1.403(7) . ?
O8 C50 1.392(7) . ?
O8 C51 1.413(6) . ?
O9 C53 1.371(5) . ?
O9 C52 1.427(5) . ?
O10 C58 1.373(5) . ?
O10 C59 1.426(5) . ?
O11 C60 1.417(6) . ?
O11 C61 1.460(7) . ?
O12 C62 1.242(7) . ?
O12 C63 1.378(8) . ?
O13A C64 1.408(10) . ?
O13A C65A 1.417(16) . ?
O13B C65B 1.399(18) . ?
O13B C64 1.732(13) . ?
O14 C40 1.363(5) . ?
O14 C66 1.426(5) . ?
C39 C44 1.373(5) . ?
C39 C40 1.409(5) . ?
C40 C41 1.379(6) . ?
C41 C42 1.381(6) . ?
C41 H41 0.9500 . ?
C42 C43 1.381(6) . ?
C42 H42 0.9500 . ?
C43 C44 1.385(6) . ?
C43 H43 0.9500 . ?
C44 H44 0.9500 . ?
C45 C46 1.493(6) . ?
C45 H45A 0.9900 . ?
C45 H45B 0.9900 . ?
C46 H46A 0.9900 . ?
C46 H46B 0.9900 . ?
C47 C48 1.418(9) . ?
C47 H47A 0.9900 . ?
C47 H47B 0.9900 . ?
C48 H48A 0.9900 . ?
C48 H48B 0.9900 . ?
C49 C50 1.354(9) . ?
C49 H49A 0.9900 . ?
C49 H49B 0.9900 . ?
C50 H50A 0.9900 . ?
C50 H50B 0.9900 . ?
C51 C52 1.500(7) . ?
C51 H51A 0.9900 . ?
C51 H51B 0.9900 . ?
C52 H52A 0.9900 . ?
C52 H52B 0.9900 . ?
C53 C54 1.377(7) . ?
C53 C58 1.409(6) . ?
C54 C55 1.390(7) . ?
C54 H54 0.9500 . ?
C55 C56 1.375(7) . ?
C55 H55 0.9500 . ?
C56 C57 1.386(7) . ?
C56 H56 0.9500 . ?
C57 C58 1.374(6) . ?
C57 H57 0.9500 . ?
C59 C60 1.495(7) . ?
C59 H59A 0.9900 . ?
C59 H59B 0.9900 . ?
C60 H60A 0.9900 . ?
C60 H60B 0.9900 . ?
C61 C62 1.608(11) . ?
C61 H61A 0.9900 . ?
C61 H61B 0.9900 . ?
C62 H62A 0.9900 . ?
C62 H62B 0.9900 . ?
C63 C64 1.412(12) . ?
C63 H63A 0.9900 . ?
C63 H63B 0.9900 . ?
C64 H64A 0.9900 . ?
C64 H64B 0.9900 . ?
C65A C66 1.518(17) . ?
C65A H65A 0.9900 . ?
C65A H65B 0.9900 . ?
C65B C66 1.52(2) . ?
C65B H65C 0.9900 . ?
C65B H65D 0.9900 . ?
C66 H66A 0.9900 . ?
C66 H66B 0.9900 . ?
C67 C68 1.359(9) . ?
C67 C72 1.398(10) . ?
C67 C73 1.431(9) . ?
C68 C69 1.486(11) . ?
C68 H68 0.9500 . ?
C69 C70 1.356(11) . ?
C69 H69 0.9500 . ?
C70 C71 1.410(12) . ?
C70 H70 0.9500 . ?
C71 C72 1.277(11) . ?
C71 H71 0.9500 . ?
C72 H72 0.9500 . ?
C73 H73A 0.9800 . ?
C73 H73B 0.9800 . ?
C73 H73C 0.9800 . ?

loop_
_geom_torsion_atom_site_label_1
_geom_torsion_atom_site_label_2
_geom_torsion_atom_site_label_3
_geom_torsion_atom_site_label_4
_geom_torsion
_geom_torsion_site_symmetry_1
_geom_torsion_site_symmetry_2
_geom_torsion_site_symmetry_3
_geom_torsion_site_symmetry_4
_geom_torsion_publ_flag
C1 O1 B1 O2 12.1(4) . . . . ?
C1 O1 B1 C7 139.4(3) . . . . ?
C1 O1 B1 N1 -101.5(3) . . . . ?
C6 O2 B1 O1 -12.4(4) . . . . ?
C6 O2 B1 C7 -138.8(3) . . . . ?
C6 O2 B1 N1 102.2(3) . . . . ?
C15 N1 B1 O1 137.3(4) . . . . ?
C19 N1 B1 O1 -46.9(4) . . . . ?
C15 N1 B1 O2 23.4(5) . . . . ?
C19 N1 B1 O2 -160.8(3) . . . . ?
C15 N1 B1 C7 -100.1(4) . . . . ?
C19 N1 B1 C7 75.7(4) . . . . ?
C25 O3 B2 O4 -14.8(4) . . . . ?
C25 O3 B2 C31 -142.5(3) . . . . ?
C25 O3 B2 N2 98.4(3) . . . . ?
C30 O4 B2 O3 13.5(4) . . . . ?
C30 O4 B2 C31 142.2(3) . . . . ?
C30 O4 B2 N2 -99.3(3) . . . . ?
C23 N2 B2 O3 -161.4(3) . . . . ?
C22 N2 B2 O3 20.0(4) . . . . ?
C23 N2 B2 O4 -47.6(4) . . . . ?
C22 N2 B2 O4 133.8(3) . . . . ?
C23 N2 B2 C31 74.6(4) . . . . ?
C22 N2 B2 C31 -104.0(4) . . . . ?
B1 O1 C1 C2 172.2(4) . . . . ?
B1 O1 C1 C6 -7.4(4) . . . . ?
O1 C1 C2 C3 179.9(4) . . . . ?
C6 C1 C2 C3 -0.6(5) . . . . ?
C1 C2 C3 C4 1.0(6) . . . . ?
C2 C3 C4 C5 0.0(6) . . . . ?
C3 C4 C5 C6 -1.5(6) . . . . ?
B1 O2 C6 C5 -171.0(4) . . . . ?
B1 O2 C6 C1 8.2(4) . . . . ?
C4 C5 C6 O2 -179.0(4) . . . . ?
C4 C5 C6 C1 1.9(6) . . . . ?
O1 C1 C6 O2 -0.5(4) . . . . ?
C2 C1 C6 O2 179.8(3) . . . . ?
O1 C1 C6 C5 178.7(3) . . . . ?
C2 C1 C6 C5 -0.9(6) . . . . ?
O1 B1 C7 C12 -2.2(5) . . . . ?
O2 B1 C7 C12 120.7(4) . . . . ?
N1 B1 C7 C12 -121.2(4) . . . . ?
O1 B1 C7 C8 176.9(3) . . . . ?
O2 B1 C7 C8 -60.3(5) . . . . ?
N1 B1 C7 C8 57.8(5) . . . . ?
C12 C7 C8 C9 -0.3(6) . . . . ?
B1 C7 C8 C9 -179.4(4) . . . . ?
C7 C8 C9 C10 0.2(6) . . . . ?
C7 C8 C9 C13 179.7(4) . . . . ?
C8 C9 C10 C11 0.2(6) . . . . ?
C13 C9 C10 C11 -179.3(4) . . . . ?
C9 C10 C11 C12 -0.4(6) . . . . ?
C9 C10 C11 C14 179.1(4) . . . . ?
C10 C11 C12 C7 0.3(6) . . . . ?
C14 C11 C12 C7 -179.3(4) . . . . ?
C8 C7 C12 C11 0.1(6) . . . . ?
B1 C7 C12 C11 179.3(4) . . . . ?
C10 C9 C13 F1 -104.3(6) . . . . ?
C8 C9 C13 F1 76.1(6) . . . . ?
C10 C9 C13 F3 20.2(6) . . . . ?
C8 C9 C13 F3 -159.3(4) . . . . ?
C10 C9 C13 F2 135.1(4) . . . . ?
C8 C9 C13 F2 -44.4(6) . . . . ?
C10 C11 C14 F5 -133.1(5) . . . . ?
C12 C11 C14 F5 46.5(6) . . . . ?
C10 C11 C14 F4 -9.2(7) . . . . ?
C12 C11 C14 F4 170.4(4) . . . . ?
C10 C11 C14 F6 109.3(5) . . . . ?
C12 C11 C14 F6 -71.1(5) . . . . ?
C19 N1 C15 C16 -1.9(6) . . . . ?
B1 N1 C15 C16 173.9(4) . . . . ?
N1 C15 C16 C17 -0.1(7) . . . . ?
C15 C16 C17 C18 2.3(6) . . . . ?
C15 C16 C17 C20 -176.6(4) . . . . ?
C16 C17 C18 C19 -2.4(6) . . . . ?
C20 C17 C18 C19 176.5(3) . . . . ?
C15 N1 C19 C18 1.8(6) . . . . ?
B1 N1 C19 C18 -174.1(3) . . . . ?
C17 C18 C19 N1 0.4(6) . . . . ?
C18 C17 C20 C21 -162.2(4) . . . . ?
C16 C17 C20 C21 16.7(6) . . . . ?
C18 C17 C20 C24 17.6(5) . . . . ?
C16 C17 C20 C24 -163.6(4) . . . . ?
C24 C20 C21 C22 1.3(6) . . . . ?
C17 C20 C21 C22 -178.9(4) . . . . ?
C23 N2 C22 C21 -1.1(6) . . . . ?
B2 N2 C22 C21 177.5(4) . . . . ?
C20 C21 C22 N2 0.1(6) . . . . ?
C22 N2 C23 C24 0.6(6) . . . . ?
B2 N2 C23 C24 -178.0(3) . . . . ?
N2 C23 C24 C20 0.9(6) . . . . ?
C21 C20 C24 C23 -1.8(5) . . . . ?
C17 C20 C24 C23 178.5(3) . . . . ?
B2 O3 C25 C26 -169.0(4) . . . . ?
B2 O3 C25 C30 10.7(4) . . . . ?
O3 C25 C26 C27 -178.4(4) . . . . ?
C30 C25 C26 C27 2.0(6) . . . . ?
C25 C26 C27 C28 -0.7(6) . . . . ?
C26 C27 C28 C29 -0.3(7) . . . . ?
C27 C28 C29 C30 0.1(6) . . . . ?
B2 O4 C30 C29 172.5(4) . . . . ?
B2 O4 C30 C25 -7.2(4) . . . . ?
C28 C29 C30 O4 -178.5(4) . . . . ?
C28 C29 C30 C25 1.2(6) . . . . ?
O3 C25 C30 O4 -2.3(4) . . . . ?
C26 C25 C30 O4 177.4(3) . . . . ?
O3 C25 C30 C29 178.0(3) . . . . ?
C26 C25 C30 C29 -2.3(6) . . . . ?
O3 B2 C31 C32 146.9(4) . . . . ?
O4 B2 C31 C32 22.5(5) . . . . ?
N2 B2 C31 C32 -95.1(4) . . . . ?
O3 B2 C31 C36 -33.7(5) . . . . ?
O4 B2 C31 C36 -158.1(3) . . . . ?
N2 B2 C31 C36 84.3(4) . . . . ?
C36 C31 C32 C33 0.1(6) . . . . ?
B2 C31 C32 C33 179.6(4) . . . . ?
C31 C32 C33 C34 1.0(6) . . . . ?
C31 C32 C33 C37 179.3(4) . . . . ?
C32 C33 C34 C35 -1.1(6) . . . . ?
C37 C33 C34 C35 -179.5(4) . . . . ?
C33 C34 C35 C36 0.1(6) . . . . ?
C33 C34 C35 C38 -176.1(4) . . . . ?
C32 C31 C36 C35 -1.1(6) . . . . ?
B2 C31 C36 C35 179.5(4) . . . . ?
C34 C35 C36 C31 1.0(6) . . . . ?
C38 C35 C36 C31 177.3(4) . . . . ?
C34 C33 C37 F8 -148.5(4) . . . . ?
C32 C33 C37 F8 33.1(6) . . . . ?
C34 C33 C37 F7 92.3(5) . . . . ?
C32 C33 C37 F7 -86.1(5) . . . . ?
C34 C33 C37 F9 -26.4(6) . . . . ?
C32 C33 C37 F9 155.2(4) . . . . ?
C34 C35 C38 F10 103.6(5) . . . . ?
C36 C35 C38 F10 -72.7(5) . . . . ?
C34 C35 C38 F12 -137.1(4) . . . . ?
C36 C35 C38 F12 46.5(6) . . . . ?
C34 C35 C38 F11 -16.3(6) . . . . ?
C36 C35 C38 F11 167.4(4) . . . . ?
C45 O5 C39 C44 4.9(5) . . . . ?
C45 O5 C39 C40 -174.9(3) . . . . ?
C66 O14 C40 C41 -12.1(6) . . . . ?
C66 O14 C40 C39 169.1(3) . . . . ?
O5 C39 C40 O14 0.4(5) . . . . ?
C44 C39 C40 O14 -179.5(3) . . . . ?
O5 C39 C40 C41 -178.5(4) . . . . ?
C44 C39 C40 C41 1.7(6) . . . . ?
O14 C40 C41 C42 -180.0(4) . . . . ?
C39 C40 C41 C42 -1.2(6) . . . . ?
C40 C41 C42 C43 0.2(7) . . . . ?
C41 C42 C43 C44 0.5(7) . . . . ?
O5 C39 C44 C43 179.2(4) . . . . ?
C40 C39 C44 C43 -1.0(6) . . . . ?
C42 C43 C44 C39 0.0(7) . . . . ?
C39 O5 C45 C46 -174.4(3) . . . . ?
C47 O6 C46 C45 -166.9(4) . . . . ?
O5 C45 C46 O6 79.8(4) . . . . ?
C46 O6 C47 C48 -175.0(5) . . . . ?
C49 O7 C48 C47 -176.6(6) . . . . ?
O6 C47 C48 O7 -51.4(8) . . . . ?
C48 O7 C49 C50 -158.6(8) . . . . ?
O7 C49 C50 O8 59.9(11) . . . . ?
C51 O8 C50 C49 156.9(6) . . . . ?
C50 O8 C51 C52 88.7(6) . . . . ?
C53 O9 C52 C51 -174.3(4) . . . . ?
O8 C51 C52 O9 -60.1(5) . . . . ?
C52 O9 C53 C54 13.0(7) . . . . ?
C52 O9 C53 C58 -168.1(4) . . . . ?
O9 C53 C54 C55 177.5(5) . . . . ?
C58 C53 C54 C55 -1.3(8) . . . . ?
C53 C54 C55 C56 -0.8(9) . . . . ?
C54 C55 C56 C57 1.5(9) . . . . ?
C55 C56 C57 C58 0.0(8) . . . . ?
C59 O10 C58 C57 4.6(6) . . . . ?
C59 O10 C58 C53 -176.7(4) . . . . ?
C56 C57 C58 O10 176.6(4) . . . . ?
C56 C57 C58 C53 -2.0(7) . . . . ?
O9 C53 C58 O10 5.0(6) . . . . ?
C54 C53 C58 O10 -176.1(4) . . . . ?
O9 C53 C58 C57 -176.2(4) . . . . ?
C54 C53 C58 C57 2.7(7) . . . . ?
C58 O10 C59 C60 -176.5(4) . . . . ?
C61 O11 C60 C59 -178.0(4) . . . . ?
O10 C59 C60 O11 71.9(5) . . . . ?
C60 O11 C61 C62 174.1(5) . . . . ?
C63 O12 C62 C61 169.1(6) . . . . ?
O11 C61 C62 O12 78.1(9) . . . . ?
C62 O12 C63 C64 178.7(8) . . . . ?
C65A O13A C64 C63 65.0(11) . . . . ?
C65A O13A C64 O13B -1.5(8) . . . . ?
O12 C63 C64 O13A -103.0(10) . . . . ?
O12 C63 C64 O13B -50.8(8) . . . . ?
C65B O13B C64 O13A -5.0(9) . . . . ?
C65B O13B C64 C63 -131.7(10) . . . . ?
C64 O13A C65A C66 -143.4(8) . . . . ?
C64 O13B C65B C66 131.5(12) . . . . ?
C40 O14 C66 C65B -155.6(7) . . . . ?
C40 O14 C66 C65A -178.5(6) . . . . ?
O13B C65B C66 O14 -63.8(14) . . . . ?
O13B C65B C66 C65A 16(2) . . . . ?
O13A C65A C66 O14 67.9(10) . . . . ?
O13A C65A C66 C65B -39(3) . . . . ?
C72 C67 C68 C69 -2.4(8) . . . . ?
C73 C67 C68 C69 177.7(5) . . . . ?
C67 C68 C69 C70 2.6(9) . . . . ?
C68 C69 C70 C71 -1.2(10) . . . . ?
C69 C70 C71 C72 -0.5(12) . . . . ?
C70 C71 C72 C67 0.8(12) . . . . ?
C68 C67 C72 C71 0.8(10) . . . . ?
C73 C67 C72 C71 -179.3(7) . . . . ?
